data_7128089
loop_
_publ_author_name
'Woi\'nska, Magdalena'
'Chodkiewicz, Micha\/l L'
'Wo\'zniak, Krzysztof'

_publ_section_title
;
 Towards accurate and precise positions of hydrogen atoms bonded to heavy
 metal atoms.
;
_journal_issue 30
_journal_name_full 'Chemical communications (Cambridge, England)'
_journal_page_first 3652
_journal_page_last 3655
_journal_paper_doi 10.1039/d0cc07661a
_journal_volume 57
_journal_year 2021
_chemical_formula_moiety 'C24 H47 B Cl O2 P2 Rh'
_chemical_formula_sum 'C24 H47 B Cl O2 P2 Rh'
_chemical_formula_weight 578.769
_space_group_crystal_system monoclinic
_space_group_IT_number 14
_space_group_name_Hall '-P 2ybc'
_space_group_name_H-M_alt 'P 1 21/c 1'
_symmetry_Int_Tables_number 14
_audit_creation_date 2021-02-16
_audit_creation_method
;
Olex2 1.3
(compiled 2020.11.12 svn.r5f609507 for OlexSys, GUI svn.r6226)
;
_audit_update_record
;
2021-03-08 deposited with the CCDC.	2021-03-17 downloaded from the CCDC.
;
_cell_angle_alpha 90
_cell_angle_beta 102.28(4)
_cell_angle_gamma 90
_cell_formula_units_Z 4
_cell_length_a 11.228(3)
_cell_length_b 11.101(3)
_cell_length_c 23.414(7)
_cell_measurement_reflns_used 925
_cell_measurement_temperature 120(2)
_cell_measurement_theta_max 24.6
_cell_measurement_theta_min 12.0
_cell_volume 2851.6(14)
_computing_molecular_graphics 'Olex2 1.3 (Dolomanov et al., 2009)'
_computing_publication_material 'Olex2 1.3 (Dolomanov et al., 2009)'
_computing_structure_refinement 'olex2.refine 1.3 (Bourhis et al., 2015)'
_diffrn_ambient_temperature 120.15
_diffrn_measured_fraction_theta_full 1.0000
_diffrn_measured_fraction_theta_max 0.9979
_diffrn_measurement_device_type 'SMART 1K CCD area detector'
_diffrn_measurement_method '\w scans'
_diffrn_radiation_monochromator graphite
_diffrn_radiation_source 'fine-focus sealed tube'
_diffrn_radiation_type 'Mo K\a'
_diffrn_radiation_wavelength 0.71073
_diffrn_reflns_av_R_equivalents 0.0293
_diffrn_reflns_av_unetI/netI 0.0178
_diffrn_reflns_Laue_measured_fraction_full 1.0000
_diffrn_reflns_Laue_measured_fraction_max 0.9979
_diffrn_reflns_limit_h_max 15
_diffrn_reflns_limit_h_min -15
_diffrn_reflns_limit_k_max 15
_diffrn_reflns_limit_k_min -15
_diffrn_reflns_limit_l_max 31
_diffrn_reflns_limit_l_min -31
_diffrn_reflns_number 33082
_diffrn_reflns_point_group_measured_fraction_full 1.0000
_diffrn_reflns_point_group_measured_fraction_max 0.9979
_diffrn_reflns_theta_full 25.2417
_diffrn_reflns_theta_max 29.06
_diffrn_reflns_theta_min 1.78
_exptl_absorpt_coefficient_mu 0.823
_exptl_absorpt_correction_T_max 0.8192
_exptl_absorpt_correction_T_min 0.6274
_exptl_absorpt_correction_type multi-scan
_exptl_absorpt_process_details 'SADABS (G.M.Sheldrick,1998); R(int)=0.059 before correction'
_exptl_crystal_colour colourless
_exptl_crystal_density_diffrn 1.348
_exptl_crystal_density_meas ?
_exptl_crystal_density_method 'not measured'
_exptl_crystal_description fragment
_exptl_crystal_F_000 1213.326
_exptl_crystal_size_max 0.6
_exptl_crystal_size_mid 0.4
_exptl_crystal_size_min 0.2
_refine_diff_density_max 0.4661
_refine_diff_density_min -0.7912
_refine_diff_density_rms 0.0927
_refine_ls_d_res_high 0.7316
_refine_ls_d_res_low 11.4391
_refine_ls_goodness_of_fit_ref 1.0595
_refine_ls_hydrogen_treatment mixed
_refine_ls_matrix_type full
_refine_ls_number_constraints 22
_refine_ls_number_parameters 354
_refine_ls_number_reflns 7624
_refine_ls_number_restraints 0
_refine_ls_restrained_S_all 1.0595
_refine_ls_R_factor_all 0.0292
_refine_ls_R_factor_gt 0.0256
_refine_ls_shift/su_max 0.0009
_refine_ls_shift/su_mean 0.0000
_refine_ls_structure_factor_coef Fsqd
_refine_ls_weighting_details 'w=1/[\s^2^(Fo^2^)+(0.0238P)^2^+1.9702P] where P=(Fo^2^+2Fc^2^)/3'
_refine_ls_weighting_scheme calc
_refine_ls_wR_factor_gt 0.0556
_refine_ls_wR_factor_ref 0.0577
_reflns_Friedel_coverage 0.0
_reflns_limit_h_max 14
_reflns_limit_h_min -15
_reflns_limit_k_max 15
_reflns_limit_k_min 0
_reflns_limit_l_max 31
_reflns_limit_l_min 0
_reflns_number_gt 7021
_reflns_number_total 7624
_reflns_threshold_expression I>=2u(I)
_cod_data_source_file d0cc07661a2.cif
_cod_data_source_block SITKUB_IAM
_cod_depositor_comments
;
The following automatic conversions were performed:

data item '_exptl_crystal_density_meas' value 'not measured' was
changed to '?' -- the value is perceived as not measured.

Automatic conversion script
Id: cif_fix_values 7556 2019-12-06 15:28:31Z antanas 

 Adding full bibliography for 7128081--7128095.cif.
;
_cod_database_code 7128089
_olex2_refinement_description
;
1.a Riding coordinates:
 C3(H3), C4(H4), C5(H5), C6(H6), C7(H7), C10(H10), C13(H13), C16(H16),
 C19(H19), C22(H22)
1.b Rotating group with stretchable bonds:
 C8(H8a,H8b,H8c), C9(H9a,H9b,H9c), C11(H11a,H11b,H11c), C12(H12a,H12b,H12c),
 C14(H14a,H14b,H14c), C15(H15a,H15b,H15c), C17(H17a,H17b,H17c), C18(H18a,H18b,
 H18c), C20(H20a,H20b,H20c), C21(H21a,H21b,H21c), C23(H23a,H23b,H23c), C24(H24a,
 H24b,H24c)
;
_olex2_submission_special_instructions 'No special instructions were received'

loop_
_space_group_symop_id
_space_group_symop_operation_xyz
1 x,y,z
2 -x,y+1/2,-z+1/2
3 -x,-y,-z
4 x,-y-1/2,z-1/2

loop_
_atom_site_label
_atom_site_type_symbol
_atom_site_fract_x
_atom_site_fract_y
_atom_site_fract_z
_atom_site_U_iso_or_equiv
_atom_site_adp_type
_atom_site_occupancy
_atom_site_refinement_flags_posn
Rh Rh 0.311323(10) 0.814908(10) 0.861851(5) 0.01580(4) Uani 1.000000 .
H H 0.3438(18) 0.7918(18) 0.9220(9) 0.026(5) Uiso 1.000000 .
Cl Cl 0.32707(4) 0.93355(4) 0.776982(18) 0.02694(8) Uani 1.000000 .
B B 0.21259(15) 0.68049(15) 0.88083(7) 0.0186(3) Uani 1.000000 .
P1 P 0.17688(3) 0.96110(3) 0.882937(17) 0.01868(8) Uani 1.000000 .
P2 P 0.46544(3) 0.68316(3) 0.848424(16) 0.01749(7) Uani 1.000000 .
O1 O 0.10457(10) 0.64548(10) 0.84061(5) 0.0200(2) Uani 1.000000 .
O2 O 0.22740(10) 0.60347(10) 0.93016(5) 0.0225(2) Uani 1.000000 .
C1 C 0.05449(14) 0.55162(14) 0.86628(7) 0.0196(3) Uani 1.000000 .
C2 C 0.12842(14) 0.52586(14) 0.92002(7) 0.0217(3) Uani 1.000000 .
C3 C 0.09882(17) 0.43762(17) 0.95624(8) 0.0312(4) Uani 1.000000 .
H3 H 0.14862(17) 0.42110(17) 0.99351(8) 0.039(6) Uiso 1.000000 R
C4 C -0.00964(17) 0.37474(16) 0.93500(9) 0.0331(4) Uani 1.000000 .
H4 H -0.03310(17) 0.31270(16) 0.95820(9) 0.051(7) Uiso 1.000000 R
C5 C -0.08332(15) 0.40024(15) 0.88111(8) 0.0275(3) Uani 1.000000 .
H5 H -0.15610(15) 0.35559(15) 0.86830(8) 0.037(6) Uiso 1.000000 R
C6 C -0.05309(14) 0.49062(15) 0.84522(7) 0.0230(3) Uani 1.000000 .
H6 H -0.10351(14) 0.50898(15) 0.80840(7) 0.023(5) Uiso 1.000000 R
C7 C 0.09981(14) 0.93770(15) 0.94524(7) 0.0232(3) Uani 1.000000 .
H7 H 0.05900(14) 1.01530(15) 0.95110(7) 0.027(5) Uiso 1.000000 R
C8 C 0.00069(16) 0.84081(16) 0.93442(7) 0.0271(3) Uani 1.000000 .
H8a H 0.0374(5) 0.7632(10) 0.9315(6) 0.040(6) Uiso 1.000000 GR
H8b H -0.0565(10) 0.8583(7) 0.8985(6) 0.039(6) Uiso 1.000000 GR
H8c H -0.0414(10) 0.8400(8) 0.9663(5) 0.035(6) Uiso 1.000000 GR
C9 C 0.19149(17) 0.91158(18) 1.00219(7) 0.0321(4) Uani 1.000000 .
H9a H 0.1496(6) 0.9043(13) 1.0335(4) 0.038(6) Uiso 1.000000 GR
H9b H 0.2491(11) 0.9759(10) 1.0103(3) 0.043(7) Uiso 1.000000 GR
H9c H 0.2332(11) 0.8380(12) 0.9983(2) 0.037(6) Uiso 1.000000 GR
C10 C 0.05450(14) 1.00345(15) 0.81987(7) 0.0230(3) Uani 1.000000 .
H10 H 0.09531(14) 1.05100(15) 0.79329(7) 0.029(5) Uiso 1.000000 R
C11 C -0.04335(17) 1.08684(18) 0.83514(9) 0.0335(4) Uani 1.000000 .
H11a H -0.0909(11) 1.1216(11) 0.7998(5) 0.048(7) Uiso 1.000000 GR
H11b H -0.0045(5) 1.1503(11) 0.8606(6) 0.041(6) Uiso 1.000000 GR
H11c H -0.0961(11) 1.0411(7) 0.8547(6) 0.041(6) Uiso 1.000000 GR
C12 C -0.00181(14) 0.89410(16) 0.78413(7) 0.0247(3) Uani 1.000000 .
H12a H -0.0404(11) 0.8446(8) 0.8075(3) 0.033(6) Uiso 1.000000 GR
H12b H 0.0601(8) 0.8500(8) 0.7719(5) 0.021(5) Uiso 1.000000 GR
H12c H -0.0596(11) 0.9201(3) 0.7511(5) 0.030(5) Uiso 1.000000 GR
C13 C 0.25939(16) 1.10609(15) 0.90618(8) 0.0290(3) Uani 1.000000 .
H13 H 0.22251(16) 1.14161(15) 0.93760(8) 0.027(5) Uiso 1.000000 R
C14 C 0.2509(2) 1.20160(18) 0.85827(11) 0.0433(5) Uani 1.000000 .
H14a H 0.2981(13) 1.2723(11) 0.8740(3) 0.054(7) Uiso 1.000000 GR
H14b H 0.1659(12) 1.2245(10) 0.8442(5) 0.050(7) Uiso 1.000000 GR
H14c H 0.2831(14) 1.1686(7) 0.8260(5) 0.040(6) Uiso 1.000000 GR
C15 C 0.39394(18) 1.08168(19) 0.93291(11) 0.0412(5) Uani 1.000000 .
H15a H 0.4355(7) 1.0572(14) 0.9022(4) 0.052(7) Uiso 1.000000 GR
H15b H 0.4004(2) 1.0177(13) 0.9619(6) 0.041(6) Uiso 1.000000 GR
H15c H 0.4316(7) 1.1547(11) 0.9516(7) 0.059(8) Uiso 1.000000 GR
C16 C 0.43395(14) 0.58559(15) 0.78278(7) 0.0242(3) Uani 1.000000 .
H16 H 0.50830(14) 0.53600(15) 0.78320(7) 0.025(5) Uiso 1.000000 R
C17 C 0.32926(17) 0.49887(18) 0.78535(9) 0.0358(4) Uani 1.000000 .
H17a H 0.2558(11) 0.5446(6) 0.7853(7) 0.049(7) Uiso 1.000000 GR
H17b H 0.3496(6) 0.4513(11) 0.8208(6) 0.048(7) Uiso 1.000000 GR
H17c H 0.3160(9) 0.4460(12) 0.7517(6) 0.042(6) Uiso 1.000000 GR
C18 C 0.40733(19) 0.65681(19) 0.72561(8) 0.0364(4) Uani 1.000000 .
H18a H 0.3941(13) 0.6012(7) 0.6926(4) 0.040(6) Uiso 1.000000 GR
H18b H 0.4764(11) 0.7091(12) 0.7240(3) 0.043(6) Uiso 1.000000 GR
H18c H 0.3345(12) 0.7058(12) 0.7238(3) 0.039(6) Uiso 1.000000 GR
C19 C 0.51437(15) 0.57321(15) 0.90884(7) 0.0258(3) Uani 1.000000 .
H19 H 0.43810(15) 0.53181(15) 0.91351(7) 0.033(6) Uiso 1.000000 R
C20 C 0.5636(2) 0.6350(2) 0.96754(8) 0.0394(4) Uani 1.000000 .
H20a H 0.5759(14) 0.5764(9) 0.9982(5) 0.056(8) Uiso 1.000000 GR
H20b H 0.5062(11) 0.6940(13) 0.9745(4) 0.054(8) Uiso 1.000000 GR
H20c H 0.6393(13) 0.6735(14) 0.9665(3) 0.054(8) Uiso 1.000000 GR
C21 C 0.6007(2) 0.4726(2) 0.89866(10) 0.0452(5) Uani 1.000000 .
H21a H 0.6797(12) 0.5067(5) 0.8967(7) 0.057(8) Uiso 1.000000 GR
H21b H 0.5663(9) 0.4320(11) 0.8620(6) 0.058(8) Uiso 1.000000 GR
H21c H 0.6108(12) 0.4149(12) 0.9307(6) 0.048(7) Uiso 1.000000 GR
C22 C 0.59701(13) 0.77493(15) 0.83774(7) 0.0214(3) Uani 1.000000 .
H22 H 0.56560(13) 0.82379(15) 0.80190(7) 0.025(5) Uiso 1.000000 R
C23 C 0.63919(16) 0.86709(16) 0.88643(8) 0.0302(4) Uani 1.000000 .
H23a H 0.6854(13) 0.8276(6) 0.9198(5) 0.043(7) Uiso 1.000000 GR
H23b H 0.5704(9) 0.9044(11) 0.8964(5) 0.056(8) Uiso 1.000000 GR
H23c H 0.6881(13) 0.9263(11) 0.8734(3) 0.038(6) Uiso 1.000000 GR
C24 C 0.70621(15) 0.70555(17) 0.82482(9) 0.0317(4) Uani 1.000000 .
H24a H 0.7596(10) 0.7603(7) 0.8108(6) 0.037(6) Uiso 1.000000 GR
H24b H 0.6780(4) 0.6455(12) 0.7956(6) 0.043(6) Uiso 1.000000 GR
H24c H 0.7494(9) 0.6673(12) 0.8599(5) 0.036(6) Uiso 1.000000 GR

loop_
_atom_site_aniso_label
_atom_site_aniso_U_11
_atom_site_aniso_U_22
_atom_site_aniso_U_33
_atom_site_aniso_U_12
_atom_site_aniso_U_13
_atom_site_aniso_U_23
Rh 0.01344(5) 0.01676(6) 0.01750(6) 0.00040(4) 0.00393(4) 0.00063(4)
Cl 0.02281(17) 0.0307(2) 0.02958(19) 0.00454(15) 0.01068(15) 0.01209(15)
B 0.0162(7) 0.0201(7) 0.0204(7) 0.0014(6) 0.0056(6) -0.0003(6)
P1 0.01680(16) 0.01829(17) 0.02122(17) 0.00181(13) 0.00468(14) -0.00075(14)
P2 0.01402(16) 0.01855(17) 0.02022(17) 0.00067(13) 0.00434(13) -0.00025(13)
O1 0.0184(5) 0.0219(5) 0.0196(5) -0.0024(4) 0.0040(4) 0.0016(4)
O2 0.0191(5) 0.0243(5) 0.0229(5) -0.0029(4) 0.0019(4) 0.0048(4)
C1 0.0202(7) 0.0177(6) 0.0225(7) 0.0004(5) 0.0085(6) -0.0014(5)
C2 0.0195(7) 0.0205(7) 0.0256(7) -0.0009(6) 0.0058(6) 0.0016(6)
C3 0.0304(9) 0.0297(9) 0.0329(9) -0.0016(7) 0.0053(7) 0.0101(7)
C4 0.0323(9) 0.0252(8) 0.0438(10) -0.0045(7) 0.0126(8) 0.0095(7)
C5 0.0228(7) 0.0218(7) 0.0401(9) -0.0037(6) 0.0115(7) -0.0048(7)
C6 0.0189(7) 0.0238(7) 0.0266(7) 0.0007(6) 0.0059(6) -0.0040(6)
C7 0.0229(7) 0.0256(8) 0.0223(7) 0.0032(6) 0.0078(6) -0.0038(6)
C8 0.0264(8) 0.0314(8) 0.0262(8) 0.0009(7) 0.0115(6) -0.0007(6)
C9 0.0333(9) 0.0408(10) 0.0222(8) 0.0029(8) 0.0060(7) -0.0043(7)
C10 0.0200(7) 0.0245(7) 0.0242(7) 0.0056(6) 0.0041(6) 0.0048(6)
C11 0.0279(8) 0.0340(9) 0.0379(9) 0.0144(7) 0.0056(7) 0.0015(8)
C12 0.0190(7) 0.0308(8) 0.0233(7) 0.0011(6) 0.0024(6) 0.0028(6)
C13 0.0274(8) 0.0205(7) 0.0393(9) -0.0006(6) 0.0076(7) -0.0061(7)
C14 0.0475(12) 0.0255(9) 0.0581(13) -0.0083(8) 0.0138(10) 0.0017(9)
C15 0.0286(9) 0.0319(10) 0.0591(13) -0.0061(8) 0.0001(9) -0.0150(9)
C16 0.0194(7) 0.0248(8) 0.0297(8) -0.0019(6) 0.0083(6) -0.0078(6)
C17 0.0294(9) 0.0338(9) 0.0469(11) -0.0123(7) 0.0144(8) -0.0182(8)
C18 0.0413(10) 0.0414(10) 0.0251(8) -0.0042(8) 0.0038(7) -0.0085(7)
C19 0.0230(7) 0.0253(8) 0.0301(8) 0.0064(6) 0.0078(6) 0.0074(6)
C20 0.0426(11) 0.0423(11) 0.0286(9) 0.0064(9) -0.0028(8) 0.0099(8)
C21 0.0456(12) 0.0411(11) 0.0527(13) 0.0239(10) 0.0194(10) 0.0168(10)
C22 0.0146(6) 0.0231(7) 0.0265(7) -0.0021(5) 0.0047(6) 0.0000(6)
C23 0.0231(8) 0.0278(8) 0.0399(10) -0.0050(6) 0.0069(7) -0.0085(7)
C24 0.0182(7) 0.0326(9) 0.0468(10) -0.0038(6) 0.0124(7) -0.0097(8)

loop_
_atom_type_symbol
_atom_type_scat_dispersion_real
_atom_type_scat_dispersion_imag
_atom_type_scat_Cromer_Mann_a1
_atom_type_scat_Cromer_Mann_a2
_atom_type_scat_Cromer_Mann_a3
_atom_type_scat_Cromer_Mann_a4
_atom_type_scat_Cromer_Mann_b1
_atom_type_scat_Cromer_Mann_b2
_atom_type_scat_Cromer_Mann_b3
_atom_type_scat_Cromer_Mann_b4
_atom_type_scat_Cromer_Mann_c
_atom_type_scat_source
_atom_type_scat_dispersion_source
C 0.00347 0.00161 2.31000 1.02000 1.58860 0.86500 20.84390 10.20750 0.56870 51.65120 0.215599998832 'International Tables Volume C Table 6.1.1.4 (pp. 500-502)' 'Henke, Gullikson and Davis, At. Data and Nucl. Data Tables, 1993, 54, 2'
B 0.00141 0.00067 2.05450 1.33260 1.09790 0.70680 23.21850 1.02100 60.34980 0.14030 -0.193200007081 'International Tables Volume C Table 6.1.1.4 (pp. 500-502)' 'Henke, Gullikson and Davis, At. Data and Nucl. Data Tables, 1993, 54, 2'
Cl 0.14873 0.16029 11.46040 7.19640 6.25560 1.64550 0.01040 1.16620 18.51940 47.77840 -9.55739974976 'International Tables Volume C Table 6.1.1.4 (pp. 500-502)' 'Henke, Gullikson and Davis, At. Data and Nucl. Data Tables, 1993, 54, 2'
H 0.00000 0.00000 0.49300 0.32291 0.14019 0.04081 10.51090 26.12570 3.14236 57.79970 0.0030380000826 'International Tables Volume C Table 6.1.1.4 (pp. 500-502)' 'Henke, Gullikson and Davis, At. Data and Nucl. Data Tables, 1993, 54, 2'
O 0.01158 0.00611 3.04850 2.28680 1.54630 0.86700 13.27710 5.70110 0.32390 32.90890 0.250800013542 'International Tables Volume C Table 6.1.1.4 (pp. 500-502)' 'Henke, Gullikson and Davis, At. Data and Nucl. Data Tables, 1993, 54, 2'
P 0.10434 0.09671 6.43450 4.17910 1.78000 1.49080 1.90670 27.15700 0.52600 68.16450 1.11489999294 'International Tables Volume C Table 6.1.1.4 (pp. 500-502)' 'Henke, Gullikson and Davis, At. Data and Nucl. Data Tables, 1993, 54, 2'
Rh -1.11611 0.93962 19.29570 14.35010 4.73425 1.28918 0.75154 8.21758 25.87490 98.60620 5.32800006866 'International Tables Volume C Table 6.1.1.4 (pp. 500-502)' 'Henke, Gullikson and Davis, At. Data and Nucl. Data Tables, 1993, 54, 2'

loop_
_geom_angle_atom_site_label_1
_geom_angle_atom_site_label_2
_geom_angle_atom_site_label_3
_geom_angle
_geom_angle_site_symmetry_1
_geom_angle_site_symmetry_3
_geom_angle_publ_flag
Cl Rh H 151.1(8) . . ?
B Rh H 70.9(8) . . ?
B Rh Cl 137.87(5) . . ?
P1 Rh H 87.5(8) . . ?
P1 Rh Cl 87.644(14) . . ?
P1 Rh B 93.36(5) . . ?
P2 Rh H 88.8(8) . . ?
P2 Rh Cl 92.556(14) . . ?
P2 Rh B 91.41(5) . . ?
P2 Rh P1 172.653(14) . . ?
B H Rh 67.8(8) . . ?
H B Rh 41.3(6) . . ?
O1 B Rh 120.02(11) . . ?
O1 B H 157.3(6) . . ?
O2 B Rh 131.90(12) . . ?
O2 B H 91.9(6) . . ?
O2 B O1 108.08(13) . . ?
C7 P1 Rh 119.72(5) . . ?
C10 P1 Rh 114.25(5) . . ?
C10 P1 C7 105.66(7) . . ?
C13 P1 Rh 110.78(6) . . ?
C13 P1 C7 100.07(8) . . ?
C13 P1 C10 104.49(8) . . ?
C16 P2 Rh 117.48(5) . . ?
C19 P2 Rh 114.55(5) . . ?
C19 P2 C16 102.75(8) . . ?
C22 P2 Rh 107.95(5) . . ?
C22 P2 C16 103.08(7) . . ?
C22 P2 C19 110.36(7) . . ?
C1 O1 B 106.67(12) . . ?
C2 O2 B 106.52(12) . . ?
C2 C1 O1 109.34(13) . . ?
C6 C1 O1 128.37(14) . . ?
C6 C1 C2 122.28(14) . . ?
C1 C2 O2 109.38(13) . . ?
C3 C2 O2 128.63(15) . . ?
C3 C2 C1 121.95(15) . . ?
H3 C3 C2 122.0 . . ?
C4 C3 C2 116.11(16) . . ?
C4 C3 H3 121.89(10) . . ?
H4 C4 C3 119.0 . . ?
C5 C4 C3 121.89(16) . . ?
C5 C4 H4 119.08(10) . . ?
H5 C5 C4 119.3 . . ?
C6 C5 C4 121.43(15) . . ?
C6 C5 H5 119.26(10) . . ?
C5 C6 C1 116.33(15) . . ?
H6 C6 C1 121.8 . . ?
H6 C6 C5 121.84(10) . . ?
H7 C7 P1 106.9 . . ?
C8 C7 P1 114.24(11) . . ?
C8 C7 H7 106.88(9) . . ?
C9 C7 P1 111.72(11) . . ?
C9 C7 H7 106.69(9) . . ?
C9 C7 C8 110.01(14) . . ?
H8a C8 C7 109.5 . . ?
H8b C8 C7 109.2 . . ?
H8b C8 H8a 109.5 . . ?
H8c C8 C7 109.7 . . ?
H8c C8 H8a 109.5 . . ?
H8c C8 H8b 109.4 . . ?
H9a C9 C7 109.6 . . ?
H9b C9 C7 109.5 . . ?
H9b C9 H9a 109.5 . . ?
H9c C9 C7 109.4 . . ?
H9c C9 H9a 109.4 . . ?
H9c C9 H9b 109.5 . . ?
H10 C10 P1 105.7 . . ?
C11 C10 P1 114.45(12) . . ?
C11 C10 H10 105.80(10) . . ?
C12 C10 P1 112.61(11) . . ?
C12 C10 H10 105.61(9) . . ?
C12 C10 C11 111.84(14) . . ?
H11a C11 C10 109.5 . . ?
H11b C11 C10 109.4 . . ?
H11b C11 H11a 109.4 . . ?
H11c C11 C10 109.5 . . ?
H11c C11 H11a 109.5 . . ?
H11c C11 H11b 109.4 . . ?
H12a C12 C10 109.4 . . ?
H12b C12 C10 109.4 . . ?
H12b C12 H12a 109.4 . . ?
H12c C12 C10 109.7 . . ?
H12c C12 H12a 109.5 . . ?
H12c C12 H12b 109.4 . . ?
H13 C13 P1 107.2 . . ?
C14 C13 P1 115.51(14) . . ?
C14 C13 H13 107.16(11) . . ?
C15 C13 P1 110.46(12) . . ?
C15 C13 H13 107.24(11) . . ?
C15 C13 C14 108.93(17) . . ?
H14a C14 C13 109.7 . . ?
H14b C14 C13 109.4 . . ?
H14b C14 H14a 109.4 . . ?
H14c C14 C13 109.4 . . ?
H14c C14 H14a 109.5 . . ?
H14c C14 H14b 109.5 . . ?
H15a C15 C13 109.5 . . ?
H15b C15 C13 109.5 . . ?
H15b C15 H15a 109.5 . . ?
H15c C15 C13 109.4 . . ?
H15c C15 H15a 109.5 . . ?
H15c C15 H15b 109.4 . . ?
H16 C16 P2 107.6 . . ?
C17 C16 P2 110.36(11) . . ?
C17 C16 H16 107.48(10) . . ?
C18 C16 P2 113.05(12) . . ?
C18 C16 H16 107.53(10) . . ?
C18 C16 C17 110.55(15) . . ?
H17a C17 C16 109.4 . . ?
H17b C17 C16 109.5 . . ?
H17b C17 H17a 109.4 . . ?
H17c C17 C16 109.6 . . ?
H17c C17 H17a 109.5 . . ?
H17c C17 H17b 109.5 . . ?
H18a C18 C16 109.6 . . ?
H18b C18 C16 109.4 . . ?
H18b C18 H18a 109.5 . . ?
H18c C18 C16 109.4 . . ?
H18c C18 H18a 109.5 . . ?
H18c C18 H18b 109.4 . . ?
H19 C19 P2 105.3 . . ?
C20 C19 P2 112.39(13) . . ?
C20 C19 H19 105.19(11) . . ?
C21 C19 P2 117.05(13) . . ?
C21 C19 H19 105.51(11) . . ?
C21 C19 C20 110.32(16) . . ?
H20a C20 C19 109.7 . . ?
H20b C20 C19 109.4 . . ?
H20b C20 H20a 109.4 . . ?
H20c C20 C19 109.3 . . ?
H20c C20 H20a 109.6 . . ?
H20c C20 H20b 109.4 . . ?
H21a C21 C19 109.7 . . ?
H21b C21 C19 109.2 . . ?
H21b C21 H21a 109.5 . . ?
H21c C21 C19 109.5 . . ?
H21c C21 H21a 109.5 . . ?
H21c C21 H21b 109.5 . . ?
H22 C22 P2 105.2 . . ?
C23 C22 P2 113.33(11) . . ?
C23 C22 H22 105.13(10) . . ?
C24 C22 P2 116.39(12) . . ?
C24 C22 H22 105.17(10) . . ?
C24 C22 C23 110.46(13) . . ?
H23a C23 C22 109.5 . . ?
H23b C23 C22 109.6 . . ?
H23b C23 H23a 109.3 . . ?
H23c C23 C22 109.4 . . ?
H23c C23 H23a 109.5 . . ?
H23c C23 H23b 109.5 . . ?
H24a C24 C22 109.5 . . ?
H24b C24 C22 109.5 . . ?
H24b C24 H24a 109.4 . . ?
H24c C24 C22 109.5 . . ?
H24c C24 H24a 109.5 . . ?
H24c C24 H24b 109.5 . . ?

loop_
_geom_bond_atom_site_label_1
_geom_bond_atom_site_label_2
_geom_bond_distance
_geom_bond_site_symmetry_2
_geom_bond_publ_flag
Rh H 1.40(2) . ?
Rh Cl 2.4215(7) . ?
Rh B 1.9654(17) . ?
Rh P1 2.3395(6) . ?
Rh P2 2.3375(6) . ?
H B 2.01(2) . ?
B O1 1.422(2) . ?
B O2 1.418(2) . ?
P1 C7 1.8658(17) . ?
P1 C10 1.8510(18) . ?
P1 C13 1.8790(18) . ?
P2 C16 1.8519(17) . ?
P2 C19 1.8606(17) . ?
P2 C22 1.8547(16) . ?
O1 C1 1.3809(18) . ?
O2 C2 1.3862(19) . ?
C1 C2 1.382(2) . ?
C1 C6 1.381(2) . ?
C2 C3 1.382(2) . ?
C3 H3 0.9488 . ?
C3 C4 1.400(3) . ?
C4 H4 0.9485 . ?
C4 C5 1.383(3) . ?
C5 H5 0.9482 . ?
C5 C6 1.396(2) . ?
C6 H6 0.9474 . ?
C7 H7 0.9988 . ?
C7 C8 1.530(2) . ?
C7 C9 1.529(2) . ?
C8 H8a 0.964(12) . ?
C8 H8b 0.963(12) . ?
C8 H8c 0.965(12) . ?
C9 H9a 0.955(12) . ?
C9 H9b 0.955(12) . ?
C9 H9c 0.955(12) . ?
C10 H10 0.9986 . ?
C10 C11 1.536(2) . ?
C10 C12 1.532(2) . ?
C11 H11a 0.965(13) . ?
C11 H11b 0.965(13) . ?
C11 H11c 0.966(13) . ?
C12 H12a 0.943(11) . ?
C12 H12b 0.943(11) . ?
C12 H12c 0.943(11) . ?
C13 H13 0.9989 . ?
C13 C14 1.532(3) . ?
C13 C15 1.531(3) . ?
C14 H14a 0.974(13) . ?
C14 H14b 0.975(13) . ?
C14 H14c 0.976(13) . ?
C15 H15a 0.975(14) . ?
C15 H15b 0.975(14) . ?
C15 H15c 0.974(14) . ?
C16 H16 0.9983 . ?
C16 C17 1.530(2) . ?
C16 C18 1.528(3) . ?
C17 H17a 0.968(13) . ?
C17 H17b 0.969(13) . ?
C17 H17c 0.968(13) . ?
C18 H18a 0.976(13) . ?
C18 H18b 0.976(13) . ?
C18 H18c 0.975(13) . ?
C19 H19 0.9982 . ?
C19 C20 1.530(3) . ?
C19 C21 1.530(3) . ?
C20 H20a 0.957(14) . ?
C20 H20b 0.957(14) . ?
C20 H20c 0.956(14) . ?
C21 H21a 0.974(14) . ?
C21 H21b 0.973(14) . ?
C21 H21c 0.975(14) . ?
C22 H22 0.9984 . ?
C22 C23 1.530(2) . ?
C22 C24 1.532(2) . ?
C23 H23a 0.948(13) . ?
C23 H23b 0.948(13) . ?
C23 H23c 0.948(13) . ?
C24 H24a 0.959(12) . ?
C24 H24b 0.959(12) . ?
C24 H24c 0.959(12) . ?

loop_
_geom_torsion_atom_site_label_1
_geom_torsion_atom_site_label_2
_geom_torsion_atom_site_label_3
_geom_torsion_atom_site_label_4
_geom_torsion
_geom_torsion_site_symmetry_1
_geom_torsion_site_symmetry_2
_geom_torsion_site_symmetry_3
_geom_torsion_site_symmetry_4
_geom_torsion_publ_flag
Rh B O1 C1 -178.83(11) . . . . ?
Rh B O2 C2 179.14(15) . . . . ?
B O1 C1 C2 -1.22(13) . . . . ?
B O1 C1 C6 177.26(12) . . . . ?
B O2 C2 C1 0.58(13) . . . . ?
B O2 C2 C3 -177.06(14) . . . . ?
O1 C1 C2 O2 0.41(13) . . . . ?
O1 C1 C2 C3 178.23(13) . . . . ?
O1 C1 C6 C5 -178.70(16) . . . . ?
O2 C2 C1 C6 -178.18(12) . . . . ?
O2 C2 C3 C4 178.18(19) . . . . ?
C1 C2 C3 C4 0.80(19) . . . . ?
C1 C6 C5 C4 0.67(18) . . . . ?
C2 C3 C4 C5 -0.5(2) . . . . ?
C3 C4 C5 C6 -0.2(2) . . . . ?
